data_4517133
loop_
_publ_author_name
'Adhikary, Amit'
'Akhtar, Sohel'
'Pariyar, Anand'
'Batsanov, Andrei S.'
'Mondal, Raju'

_publ_section_title
;
 Correction to &#x201C;Temperature-Induced
 Single-Crystal-to-Single-Crystal Transformations with Consequential
 Changes in the Magnetic Properties of Fe(III) Complexes&#x201D;
;
_journal_issue 23
_journal_name_full 'ACS Omega'
_journal_page_first 20423
_journal_paper_doi 10.1021/acsomega.9b03593
_journal_volume 4
_journal_year 2019
_chemical_formula_sum 'C14 H12 Fe2 N2 O12'
_chemical_formula_weight 511.91
_space_group_crystal_system triclinic
_space_group_IT_number 2
_space_group_name_Hall '-P 1'
_space_group_name_H-M_alt 'P -1'
_atom_sites_solution_hydrogens mixed
_audit_creation_method SHELXL-2016/6
_cell_angle_alpha 82.177(11)
_cell_angle_beta 70.183(7)
_cell_angle_gamma 64.893(7)
_cell_formula_units_Z 1
_cell_length_a 7.2508(19)
_cell_length_b 8.010(3)
_cell_length_c 8.795(2)
_cell_measurement_reflns_used 1248
_cell_measurement_temperature 293(2)
_cell_measurement_theta_max 23.20
_cell_measurement_theta_min 2.46
_cell_volume 435.1(2)
_computing_structure_refinement 'SHELXL-2016/6 (Sheldrick, 2016)'
_diffrn_ambient_temperature 293(2)
_diffrn_measured_fraction_theta_full 0.997
_diffrn_measured_fraction_theta_max 0.990
_diffrn_measurement_device_type 'Bruker APEX-II CCD'
_diffrn_measurement_method '\f and \w scans'
_diffrn_radiation_type MoK\a
_diffrn_radiation_wavelength 0.71073
_diffrn_reflns_av_unetI/netI 0.1357
_diffrn_reflns_Laue_measured_fraction_full 0.997
_diffrn_reflns_Laue_measured_fraction_max 0.990
_diffrn_reflns_limit_h_max 9
_diffrn_reflns_limit_h_min -9
_diffrn_reflns_limit_k_max 10
_diffrn_reflns_limit_k_min -10
_diffrn_reflns_limit_l_max 11
_diffrn_reflns_limit_l_min -11
_diffrn_reflns_number 2129
_diffrn_reflns_point_group_measured_fraction_full 0.997
_diffrn_reflns_point_group_measured_fraction_max 0.990
_diffrn_reflns_theta_full 25.242
_diffrn_reflns_theta_max 28.188
_diffrn_reflns_theta_min 2.808
_exptl_absorpt_coefficient_mu 1.741
_exptl_crystal_colour Orange
_exptl_crystal_density_diffrn 1.931
_exptl_crystal_description Block
_exptl_crystal_F_000 252
_refine_diff_density_max 1.554
_refine_diff_density_min -1.352
_refine_diff_density_rms 0.260
_refine_ls_extinction_method none
_refine_ls_goodness_of_fit_ref 1.089
_refine_ls_hydrogen_treatment constr
_refine_ls_matrix_type full
_refine_ls_number_parameters 138
_refine_ls_number_reflns 2129
_refine_ls_number_restraints 0
_refine_ls_restrained_S_all 1.089
_refine_ls_R_factor_all 0.1589
_refine_ls_R_factor_gt 0.0901
_refine_ls_shift/su_max 0.000
_refine_ls_shift/su_mean 0.000
_refine_ls_structure_factor_coef Fsqd
_refine_ls_weighting_details 'w=1/[\s^2^(Fo^2^)+(0.1389P)^2^+1.2167P] where P=(Fo^2^+2Fc^2^)/3'
_refine_ls_weighting_scheme calc
_refine_ls_wR_factor_gt 0.2371
_refine_ls_wR_factor_ref 0.2811
_reflns_Friedel_coverage 0.000
_reflns_number_gt 1291
_reflns_number_total 2129
_reflns_threshold_expression 'I > 2\s(I)'
_cod_data_source_file ao9b03593_si_002.cif
_cod_data_source_block Complex_2
_cod_depositor_comments 'Adding full bibliography for 4517133--4517134.cif.'
_cod_database_code 4517133
_shelx_shelxl_version_number 2016/6
_shelx_space_group_comment
;
The symmetry employed for this shelxl refinement is uniquely defined
by the following loop, which should always be used as a source of
symmetry information in preference to the above space-group names.
They are only intended as comments.
;

loop_
_space_group_symop_operation_xyz
'x, y, z'
'-x, -y, -z'

loop_
_atom_site_label
_atom_site_type_symbol
_atom_site_fract_x
_atom_site_fract_y
_atom_site_fract_z
_atom_site_U_iso_or_equiv
_atom_site_adp_type
_atom_site_occupancy
_atom_site_site_symmetry_order
_atom_site_calc_flag
_atom_site_refinement_flags_posn
_atom_site_refinement_flags_adp
Fe1 Fe 1.0772(2) 0.36275(17) 0.13003(16) 0.0193(4) Uani 1 1 d . .
O1 O 0.8788(11) 0.5052(8) 0.3418(8) 0.0237(15) Uani 1 1 d . .
O5 O 1.1425(11) 0.5474(9) -0.0138(7) 0.0213(14) Uani 1 1 d . .
O4 O 1.2885(10) -0.1755(8) -0.0087(8) 0.0224(14) Uani 1 1 d . .
O2 O 0.6591(11) 0.4952(10) 0.5914(8) 0.0291(16) Uani 1 1 d . .
O6 O 1.3225(10) 0.2929(9) 0.2178(7) 0.0207(13) Uani 1 1 d . .
H6A H 1.437694 0.273517 0.139343 0.031 Uiso 1 1 d R U
H6B H 1.344607 0.189255 0.265046 0.031 Uiso 1 1 d R U
O3 O 1.2478(10) 0.1166(9) 0.0023(7) 0.0209(14) Uani 1 1 d . .
N1 N 0.9544(11) 0.1869(11) 0.2715(8) 0.0204(17) Uani 1 1 d . .
C5 C 1.0229(15) 0.0131(12) 0.2135(12) 0.023(2) Uani 1 1 d . .
C6 C 0.7754(14) 0.4294(12) 0.4545(11) 0.020(2) Uani 1 1 d . .
C2 C 0.7071(16) 0.1299(14) 0.5062(12) 0.027(2) Uani 1 1 d . .
H2 H 0.601443 0.170535 0.605260 0.032 Uiso 1 1 calc R U
C1 C 0.8047(15) 0.2427(12) 0.4126(11) 0.0189(19) Uani 1 1 d . .
C7 C 1.1981(15) -0.0215(12) 0.0581(12) 0.022(2) Uani 1 1 d . .
C4 C 0.9352(15) -0.1062(12) 0.2990(11) 0.021(2) Uani 1 1 d . .
H4 H 0.982302 -0.224353 0.259946 0.026 Uiso 1 1 calc R U
C3 C 0.7722(16) -0.0450(13) 0.4472(12) 0.026(2) Uani 1 1 d . .
H3 H 0.707634 -0.122238 0.506158 0.031 Uiso 1 1 calc R U

loop_
_atom_site_aniso_label
_atom_site_aniso_U_11
_atom_site_aniso_U_22
_atom_site_aniso_U_33
_atom_site_aniso_U_23
_atom_site_aniso_U_13
_atom_site_aniso_U_12
Fe1 0.0209(7) 0.0165(7) 0.0227(8) -0.0064(5) -0.0059(5) -0.0084(5)
O1 0.028(4) 0.015(3) 0.025(4) -0.006(3) -0.002(3) -0.008(3)
O5 0.029(4) 0.022(3) 0.019(3) 0.001(3) -0.005(3) -0.017(3)
O4 0.023(3) 0.018(3) 0.025(3) -0.010(3) -0.004(3) -0.006(3)
O2 0.022(4) 0.033(4) 0.032(4) -0.019(3) -0.004(3) -0.010(3)
O6 0.016(3) 0.021(3) 0.022(3) 0.001(3) -0.002(3) -0.008(3)
O3 0.023(3) 0.020(3) 0.021(3) -0.005(3) -0.002(3) -0.012(3)
N1 0.008(3) 0.033(4) 0.012(4) -0.013(3) -0.001(3) 0.001(3)
C5 0.025(5) 0.017(4) 0.033(5) -0.006(4) -0.019(4) -0.005(4)
C6 0.018(5) 0.018(4) 0.023(5) -0.009(4) -0.012(4) 0.000(4)
C2 0.021(5) 0.027(5) 0.031(5) -0.005(4) -0.005(4) -0.010(4)
C1 0.018(4) 0.013(4) 0.022(5) -0.004(3) -0.005(4) -0.003(3)
C7 0.025(5) 0.012(4) 0.031(5) -0.007(4) -0.010(4) -0.004(4)
C4 0.025(5) 0.016(4) 0.028(5) -0.003(4) -0.011(4) -0.008(4)
C3 0.032(6) 0.016(4) 0.032(6) 0.009(4) -0.016(5) -0.011(4)

loop_
_atom_type_symbol
_atom_type_description
_atom_type_scat_dispersion_real
_atom_type_scat_dispersion_imag
_atom_type_scat_source
C C 0.0033 0.0016 'International Tables Vol C Tables 4.2.6.8 and 6.1.1.4'
Fe Fe 0.3463 0.8444 'International Tables Vol C Tables 4.2.6.8 and 6.1.1.4'
N N 0.0061 0.0033 'International Tables Vol C Tables 4.2.6.8 and 6.1.1.4'
O O 0.0106 0.0060 'International Tables Vol C Tables 4.2.6.8 and 6.1.1.4'
H H 0.0000 0.0000 'International Tables Vol C Tables 4.2.6.8 and 6.1.1.4'

loop_
_geom_angle_atom_site_label_1
_geom_angle_atom_site_label_2
_geom_angle_atom_site_label_3
_geom_angle
_geom_angle_site_symmetry_1
_geom_angle_site_symmetry_3
O5 Fe1 O5 75.9(3) . 2_765
O5 Fe1 O6 95.1(3) . .
O5 Fe1 O6 170.7(2) 2_765 .
O5 Fe1 N1 168.9(3) . .
O5 Fe1 N1 93.3(3) 2_765 .
O6 Fe1 N1 95.8(3) . .
O5 Fe1 O1 103.6(3) . .
O5 Fe1 O1 96.8(3) 2_765 .
O6 Fe1 O1 87.7(3) . .
N1 Fe1 O1 75.0(3) . .
O5 Fe1 O3 106.5(3) . .
O5 Fe1 O3 92.6(3) 2_765 .
O6 Fe1 O3 87.5(3) . .
N1 Fe1 O3 75.9(3) . .
O1 Fe1 O3 149.8(3) . .
C6 O1 Fe1 119.3(5) . .
Fe1 O5 Fe1 104.1(3) . 2_765
Fe1 O6 H6A 109.2 . .
Fe1 O6 H6B 109.8 . .
H6A O6 H6B 104.3 . .
C7 O3 Fe1 118.8(6) . .
C1 N1 C5 120.8(9) . .
C1 N1 Fe1 120.5(6) . .
C5 N1 Fe1 118.6(6) . .
C4 C5 N1 120.9(9) . .
C4 C5 C7 127.8(8) . .
N1 C5 C7 111.2(8) . .
O2 C6 O1 126.2(8) . .
O2 C6 C1 119.2(9) . .
O1 C6 C1 114.6(8) . .
C3 C2 C1 118.0(9) . .
C3 C2 H2 121.0 . .
C1 C2 H2 121.0 . .
N1 C1 C2 121.6(8) . .
N1 C1 C6 110.0(8) . .
C2 C1 C6 128.2(8) . .
O4 C7 O3 124.4(9) . .
O4 C7 C5 120.4(9) . .
O3 C7 C5 115.2(8) . .
C5 C4 C3 118.1(8) . .
C5 C4 H4 120.9 . .
C3 C4 H4 120.9 . .
C2 C3 C4 120.4(9) . .
C2 C3 H3 119.8 . .
C4 C3 H3 119.8 . .

loop_
_geom_bond_atom_site_label_1
_geom_bond_atom_site_label_2
_geom_bond_distance
_geom_bond_site_symmetry_2
Fe1 O5 1.921(6) .
Fe1 O5 2.008(6) 2_765
Fe1 O6 2.010(6) .
Fe1 N1 2.039(9) .
Fe1 O1 2.052(6) .
Fe1 O3 2.067(6) .
O1 C6 1.277(11) .
O4 C7 1.244(10) .
O2 C6 1.243(11) .
O6 H6A 0.8519 .
O6 H6B 0.8520 .
O3 C7 1.290(11) .
N1 C1 1.321(11) .
N1 C5 1.371(11) .
C5 C4 1.370(13) .
C5 C7 1.478(14) .
C6 C1 1.498(12) .
C2 C3 1.387(13) .
C2 C1 1.393(13) .
C2 H2 0.9300 .
C4 C3 1.405(14) .
C4 H4 0.9300 .
C3 H3 0.9300 .

loop_
_geom_torsion_atom_site_label_1
_geom_torsion_atom_site_label_2
_geom_torsion_atom_site_label_3
_geom_torsion_atom_site_label_4
_geom_torsion
C1 N1 C5 C4 1.2(12)
Fe1 N1 C5 C4 -175.6(6)
C1 N1 C5 C7 -177.1(8)
Fe1 N1 C5 C7 6.0(9)
Fe1 O1 C6 O2 176.0(7)
Fe1 O1 C6 C1 -3.2(10)
C5 N1 C1 C2 -1.5(13)
Fe1 N1 C1 C2 175.3(7)
C5 N1 C1 C6 174.4(7)
Fe1 N1 C1 C6 -8.8(9)
C3 C2 C1 N1 0.2(14)
C3 C2 C1 C6 -174.8(9)
O2 C6 C1 N1 -171.7(8)
O1 C6 C1 N1 7.5(11)
O2 C6 C1 C2 3.8(14)
O1 C6 C1 C2 -177.0(9)
Fe1 O3 C7 O4 179.5(7)
Fe1 O3 C7 C5 -1.4(10)
C4 C5 C7 O4 -2.0(15)
N1 C5 C7 O4 176.2(8)
C4 C5 C7 O3 178.9(9)
N1 C5 C7 O3 -2.9(11)
N1 C5 C4 C3 0.4(13)
C7 C5 C4 C3 178.4(8)
C1 C2 C3 C4 1.4(14)
C5 C4 C3 C2 -1.6(13)
